data_9017634
loop_
_publ_author_name
'Gatta, G. D.'
'Nenert, G.'
'Guastella, G.'
'Lotti, P.'
'Guastoni, A.'
'Rizzato, S.'

_publ_section_title
;
 A single-crystal neutron and X-ray diffraction study of a Li,Be-bearing brittle mica
 Note: X-ray, T = 100 K
;
_journal_name_full 'Mineralogical Magazine'
_journal_page_first 55
_journal_page_last 72
_journal_volume 78
_journal_year 2014
_chemical_compound_source 'the Harding pegmatite, Picuris Range, New Mexico, USA'
_chemical_formula_sum 'Al3.756 Be0.244 Ca0.771 H1.69 Li0.413 Na0.229 O12 Si2'
_chemical_name_mineral Bityite
_space_group_IT_number 9
_space_group_name_Hall 'C -2yc'
_space_group_name_H-M_alt 'C 1 c 1'
_symmetry_space_group_name_H-M 'C 1 c 1'
_cell_angle_alpha 90
_cell_angle_beta 95.445
_cell_angle_gamma 90
_cell_length_a 5.0864
_cell_length_b 8.8186
_cell_length_c 19.1098
_cell_formula_units_Z 4
_cell_volume 853.301
_database_code_amcsd 0020139
_diffrn_ambient_temperature 100
_exptl_crystal_density_diffrn 3.055
_cod_data_source_file inputs/fixed/downloads/18/18541.cif
_cod_data_source_block 18541
_cod_original_formula_sum '(Ca.771 Na.229) Li.413 Al3.756 Be.244 Si2 O12 H1.69'
_cod_database_code 9017634

loop_
_space_group_symop_operation_xyz
x,y,z
1/2+x,1/2+y,z
x,-y,1/2+z
1/2+x,1/2-y,1/2+z

loop_
_atom_site_aniso_label
_atom_site_aniso_U_11
_atom_site_aniso_U_22
_atom_site_aniso_U_33
_atom_site_aniso_U_12
_atom_site_aniso_U_13
_atom_site_aniso_U_23
Ca 0.00790 0.00870 0.00700 -0.00040 0.00170 0.00020
Na 0.00790 0.00870 0.00700 -0.00040 0.00170 0.00020
AlM2 0.00300 0.00400 0.00510 0.00090 0.00080 0.00030
AlM3 0.00470 0.00450 0.00400 -0.00080 0.00120 -0.00010
AlT1 0.00300 0.00520 0.00380 -0.00070 0.00130 0.00090
BeT1 0.00300 0.00520 0.00380 -0.00070 0.00130 0.00090
SiT2 0.00520 0.00370 0.00440 0.00040 0.00110 0.00010
SiT3 0.00410 0.00530 0.00380 0.00050 0.00090 0.00020
AlT4 0.00430 0.00300 0.00400 -0.00030 0.00100 -0.00010
BeT4 0.00430 0.00300 0.00400 -0.00030 0.00100 -0.00010
O1 0.00620 0.00810 0.00330 0.00000 0.00160 -0.00020
O11 0.00470 0.00680 0.00720 0.00220 0.00200 0.00090
O2 0.01050 0.00570 0.00440 0.00130 0.00030 0.00060
O22 0.00380 0.00380 0.00630 -0.00110 0.00100 0.00040
O3 0.00730 0.00750 0.00600 0.00040 0.00190 0.00110
O33 0.00680 0.00480 0.00820 -0.00060 0.00230 -0.00040
O4 0.00660 0.00620 0.00970 -0.00070 0.00080 0.00040
O44 0.00510 0.00750 0.00550 0.00080 0.00080 0.00130
O5 0.00660 0.00820 0.00630 -0.00040 -0.00030 -0.00060
O55 0.00520 0.00600 0.00710 0.00260 0.00080 -0.00030

loop_
_atom_site_label
_atom_site_fract_x
_atom_site_fract_y
_atom_site_fract_z
_atom_site_occupancy
_atom_site_U_iso_or_equiv
Ca -0.00033 0.09233 0.24941 0.77100 0.00780
Na -0.00033 0.09233 0.24941 0.22900 0.00780
LiM1 0.26900 0.75800 0.00000 0.41300 0.01800
AlM2 0.74815 0.91652 0.99922 1.00000 0.00400
AlM3 0.25504 0.08566 -0.00074 1.00000 0.00430
AlT1 0.46538 0.92604 0.14174 0.88300 0.00390
BeT1 0.46538 0.92604 0.14174 0.11700 0.00390
SiT2 0.53493 0.07566 0.85430 1.00000 0.00440
SiT3 0.45659 0.25580 0.14413 1.00000 0.00440
AlT4 0.54537 0.74504 0.85661 0.87300 0.00370
BeT4 0.54537 0.74504 0.85661 0.12700 0.00370
O1 0.96130 0.44260 0.05200 1.00000 0.00580
O11 0.04770 0.56190 0.93990 1.00000 0.00610
O2 0.39810 0.25310 0.05880 1.00000 0.00690
O22 0.61580 0.74880 0.94660 1.00000 0.00460
O3 0.36370 0.09620 0.17640 1.00000 0.00680
O33 0.64150 0.91850 0.82270 1.00000 0.00650
O4 0.27130 0.77670 0.16750 1.00000 0.00750
O44 0.71180 0.21780 0.83140 1.00000 0.00600
O5 0.29090 0.39060 0.17740 1.00000 0.00710
O55 0.73160 0.60340 0.82160 1.00000 0.00610
O6 0.45440 0.56740 0.04990 1.00000 0.00610
O66 0.55050 0.43490 0.94840 1.00000 0.00430
H1 0.36920 0.65470 0.06170 0.54000 0.10000
H2 0.44230 0.59440 0.09590 0.49000 0.10000
H3 0.64300 0.33880 0.94730 0.35000 0.10000
H4 0.62200 0.35430 0.92390 0.31000 0.10000

loop_
_cod_related_entry_id
_cod_related_entry_database
_cod_related_entry_code
1 AMCSD 0020139
